data_4033335
loop_
_publ_author_name
'Gob\'e, Val\'erian'
'Dousset, Maxime'
'Retailleau, Pascal'
'Gandon, Vincent'
'Guinchard, Xavier'

_publ_section_title
;
 Dissecting the Gold(I)-Catalyzed Carboaminations of N-Allyl
 Tetrahydro-\b-carbolines to Allenes.
;
_journal_issue 2
_journal_name_full 'The Journal of organic chemistry'
_journal_page_first 898
_journal_page_last 912
_journal_paper_doi 10.1021/acs.joc.7b02900
_journal_volume 83
_journal_year 2018
_chemical_formula_moiety 'C21 H30 N2 O'
_chemical_formula_sum 'C21 H30 N2 O'
_chemical_formula_weight 326.47
_space_group_crystal_system orthorhombic
_space_group_IT_number 19
_space_group_name_Hall 'P 2ac 2ab'
_space_group_name_H-M_alt 'P 21 21 21'
_symmetry_space_group_name_Hall 'P 2ac 2ab'
_symmetry_space_group_name_H-M 'P 21 21 21'
_atom_sites_solution_hydrogens geom
_atom_sites_solution_primary direct
_atom_sites_solution_secondary difmap
_audit_creation_method SHELXL-2014/7
_cell_angle_alpha 90
_cell_angle_beta 90
_cell_angle_gamma 90
_cell_formula_units_Z 4
_cell_length_a 6.9339(4)
_cell_length_b 16.3197(10)
_cell_length_c 17.0140(12)
_cell_measurement_reflns_used 7498
_cell_measurement_temperature 293(2)
_cell_measurement_theta_max 68.2
_cell_measurement_theta_min 6.9
_cell_volume 1925.3(2)
_computing_cell_refinement
;
CrystalClear-SM Expert 2.0 r16 (Rigaku, 2014)
;
_computing_data_collection
;
CrystalClear-SM Expert 2.0 r16 (Rigaku, 2014)
;
_computing_data_reduction
;
CrystalClear-SM Expert 2.0 r16 (Rigaku, 2014)
;
_computing_structure_refinement 'SHELXL-2014/7 (Sheldrick, 2015)'
_computing_structure_solution 'SHELXT (Sheldrick, 2015)'
_diffrn_ambient_temperature 293(2)
_diffrn_detector 'Rapid2 large curved IP'
_diffrn_detector_area_resol_mean 10.0000
_diffrn_measured_fraction_theta_full 0.995
_diffrn_measured_fraction_theta_max 0.995
_diffrn_measurement_device
;
Crystal Goniometer chi-partial
;
_diffrn_measurement_device_type
;
Rigaku RAXIS conversion
;
_diffrn_measurement_method 'profile data from \w-scans'
_diffrn_measurement_specimen_support Fiber
_diffrn_radiation_monochromator 'Confocal CMF OSMIC'
_diffrn_radiation_type CuK\a
_diffrn_radiation_wavelength 1.54187
_diffrn_reflns_av_R_equivalents 0.0404
_diffrn_reflns_av_unetI/netI 0.0305
_diffrn_reflns_Laue_measured_fraction_full 0.995
_diffrn_reflns_Laue_measured_fraction_max 0.995
_diffrn_reflns_limit_h_max 7
_diffrn_reflns_limit_h_min -8
_diffrn_reflns_limit_k_max 19
_diffrn_reflns_limit_k_min -19
_diffrn_reflns_limit_l_max 20
_diffrn_reflns_limit_l_min -20
_diffrn_reflns_number 24484
_diffrn_reflns_point_group_measured_fraction_full 0.994
_diffrn_reflns_point_group_measured_fraction_max 0.993
_diffrn_reflns_theta_full 67.687
_diffrn_reflns_theta_max 68.243
_diffrn_reflns_theta_min 6.896
_diffrn_source 'Rotating Anode'
_exptl_absorpt_coefficient_mu 0.531
_exptl_absorpt_correction_T_max 1.000
_exptl_absorpt_correction_T_min 0.835
_exptl_absorpt_correction_type multi-scan
_exptl_crystal_colour colourless
_exptl_crystal_density_diffrn 1.126
_exptl_crystal_description stick
_exptl_crystal_F_000 712
_exptl_crystal_size_max 0.6
_exptl_crystal_size_mid 0.15
_exptl_crystal_size_min 0.12
_refine_diff_density_max 0.125
_refine_diff_density_min -0.122
_refine_diff_density_rms 0.028
_refine_ls_abs_structure_details
;
 Flack x determined using 825 quotients [(I+)-(I-)]/[(I+)+(I-)]
 (Parsons, Flack and Wagner, Acta Cryst. B69 (2013) 249-259).
;
_refine_ls_abs_structure_Flack 0.09(8)
_refine_ls_extinction_coef 0.0038(6)
_refine_ls_extinction_expression Fc^*^=kFc[1+0.001xFc^2^\l^3^/sin(2\q)]^-1/4^
_refine_ls_extinction_method 'SHELXL-2014/7 (Sheldrick 2014'
_refine_ls_goodness_of_fit_ref 1.127
_refine_ls_hydrogen_treatment constr
_refine_ls_matrix_type full
_refine_ls_number_parameters 221
_refine_ls_number_reflns 3509
_refine_ls_number_restraints 0
_refine_ls_restrained_S_all 1.127
_refine_ls_R_factor_all 0.0566
_refine_ls_R_factor_gt 0.0350
_refine_ls_shift/su_max 0.000
_refine_ls_shift/su_mean 0.000
_refine_ls_structure_factor_coef Fsqd
_refine_ls_weighting_details 'w=1/[\s^2^(Fo^2^)+(0.0469P)^2^+0.0571P] where P=(Fo^2^+2Fc^2^)/3'
_refine_ls_weighting_scheme calc
_refine_ls_wR_factor_gt 0.0832
_refine_ls_wR_factor_ref 0.1078
_reflns_Friedel_coverage 0.723
_reflns_Friedel_fraction_full 0.993
_reflns_Friedel_fraction_max 0.990
_reflns_number_gt 2501
_reflns_number_total 3509
_reflns_threshold_expression 'I > 2\s(I)'
_cod_data_source_file jo7b02900_si_002.cif
_cod_data_source_block shelx_cmpd_12a
_cod_depositor_comments
;
The following automatic conversions were performed:

'_exptl_absorpt_correction_type' value 'Multi-scan' changed to
'multi-scan' according to
/home/data/users/saulius/crontab/automatic-downloads/rss-feeds/ACS/lib/dictionaries/cif_core.dic
dictionary named 'cif_core.dic' version 2.4.2 from 2011-04-26.

Automatic conversion script
Id: cif_fix_values 4973 2017-02-22 13:04:09Z antanas 

 Adding full bibliography for 4033334--4033336.cif.
;
_cod_database_code 4033335
_shelx_shelxl_version_number 2014/7
_shelx_space_group_comment
;
The symmetry employed for this shelxl refinement is uniquely defined
by the following loop, which should always be used as a source of
symmetry information in preference to the above space-group names.
They are only intended as comments.
;

loop_
_space_group_symop_operation_xyz
'x, y, z'
'-x+1/2, -y, z+1/2'
'-x, y+1/2, -z+1/2'
'x+1/2, -y+1/2, -z'

loop_
_atom_site_label
_atom_site_type_symbol
_atom_site_fract_x
_atom_site_fract_y
_atom_site_fract_z
_atom_site_U_iso_or_equiv
_atom_site_adp_type
_atom_site_occupancy
_atom_site_site_symmetry_order
_atom_site_calc_flag
_atom_site_refinement_flags_posn
_atom_site_refinement_flags_adp
O1 O 0.9952(3) 0.49694(12) 0.57367(12) 0.0702(6) Uani 1 1 d . .
H1O H 0.9072 0.5098 0.5439 0.105 Uiso 1 1 calc R U
C16 C 0.9179(5) 0.4584(2) 0.64125(19) 0.0902(10) Uani 1 1 d . .
H16A H 0.8382 0.4124 0.6256 0.108 Uiso 1 1 calc R U
H16B H 0.8377 0.4969 0.6699 0.108 Uiso 1 1 calc R U
C17 C 1.0765(6) 0.4294(2) 0.69244(19) 0.1002(12) Uani 1 1 d . .
H17A H 1.1627 0.3956 0.6625 0.150 Uiso 1 1 calc R U
H17B H 1.0239 0.3981 0.7351 0.150 Uiso 1 1 calc R U
H17C H 1.1456 0.4757 0.7129 0.150 Uiso 1 1 calc R U
N1 N 0.7385(3) 0.55677(12) 0.45542(13) 0.0591(6) Uani 1 1 d . .
N12 N 0.3311(3) 0.60087(12) 0.59168(12) 0.0610(6) Uani 1 1 d . .
H12N H 0.2335 0.5696 0.5830 0.073 Uiso 1 1 calc R U
C1 C 0.4534(4) 0.46959(15) 0.47789(17) 0.0619(7) Uani 1 1 d . .
H1A H 0.3177 0.4702 0.4916 0.074 Uiso 1 1 calc R U
H1B H 0.5222 0.4395 0.5183 0.074 Uiso 1 1 calc R U
C2 C 0.4802(4) 0.42756(18) 0.39933(16) 0.0688(8) Uani 1 1 d . .
H2A H 0.4033 0.4552 0.3598 0.083 Uiso 1 1 calc R U
H2B H 0.4361 0.3713 0.4029 0.083 Uiso 1 1 calc R U
C3 C 0.6912(4) 0.42898(18) 0.37516(17) 0.0667(8) Uani 1 1 d . .
H3 H 0.6959 0.4111 0.3202 0.080 Uiso 1 1 calc R U
C4 C 0.7702(4) 0.51711(19) 0.37699(18) 0.0687(8) Uani 1 1 d . .
H4 H 0.6973 0.5488 0.3382 0.082 Uiso 1 1 calc R U
C6 C 0.8080(5) 0.64269(16) 0.4555(2) 0.0763(8) Uani 1 1 d . .
H6A H 0.7279 0.6750 0.4205 0.092 Uiso 1 1 calc R U
H6B H 0.9389 0.6441 0.4353 0.092 Uiso 1 1 calc R U
C7 C 0.8044(4) 0.68099(17) 0.5368(2) 0.0772(9) Uani 1 1 d . .
H7A H 0.9115 0.6602 0.5676 0.093 Uiso 1 1 calc R U
H7B H 0.8186 0.7399 0.5324 0.093 Uiso 1 1 calc R U
C8 C 0.5786(5) 0.75331(18) 0.7020(2) 0.0800(9) Uani 1 1 d . .
H8 H 0.6975 0.7796 0.6996 0.096 Uiso 1 1 calc R U
C7B C 0.6197(4) 0.66147(16) 0.57715(17) 0.0621(7) Uani 1 1 d . .
C9 C 0.4505(6) 0.7726(2) 0.7602(2) 0.0888(11) Uani 1 1 d . .
H9 H 0.4832 0.8125 0.7969 0.107 Uiso 1 1 calc R U
C8B C 0.5302(4) 0.69386(15) 0.64600(18) 0.0638(8) Uani 1 1 d . .
C10 C 0.2730(6) 0.7341(2) 0.76552(18) 0.0894(11) Uani 1 1 d . .
H10 H 0.1886 0.7484 0.8057 0.107 Uiso 1 1 calc R U
C11 C 0.2193(5) 0.67449(18) 0.71200(18) 0.0779(9) Uani 1 1 d . .
H11 H 0.1008 0.6481 0.7157 0.094 Uiso 1 1 calc R U
C12 C 0.8141(4) 0.36822(16) 0.42194(18) 0.0709(8) Uani 1 1 d . .
H12A H 0.9451 0.3695 0.4020 0.085 Uiso 1 1 calc R U
H12C H 0.8176 0.3853 0.4765 0.085 Uiso 1 1 calc R U
C11B C 0.3491(4) 0.65549(15) 0.65260(17) 0.0624(7) Uani 1 1 d . .
C13 C 0.7403(4) 0.28269(18) 0.41767(19) 0.0773(9) Uani 1 1 d . .
H13 H 0.7215 0.2612 0.3676 0.093 Uiso 1 1 calc R U
C12B C 0.5286(4) 0.55621(15) 0.47386(16) 0.0574(7) Uani 1 1 d . .
H12B H 0.4614 0.5841 0.4308 0.069 Uiso 1 1 calc R U
C14 C 0.6998(5) 0.2352(2) 0.4759(2) 0.0951(11) Uani 1 1 d . .
H14A H 0.7160 0.2536 0.5272 0.114 Uiso 1 1 calc R U
H14B H 0.6542 0.1824 0.4666 0.114 Uiso 1 1 calc R U
C15 C 0.9817(5) 0.5198(2) 0.3525(2) 0.0877(10) Uani 1 1 d . .
H15A H 1.0146 0.5745 0.3365 0.132 Uiso 1 1 calc R U
H15B H 1.0024 0.4828 0.3096 0.132 Uiso 1 1 calc R U
H15C H 1.0612 0.5040 0.3962 0.132 Uiso 1 1 calc R U
C7A C 0.4972(4) 0.60481(15) 0.54662(16) 0.0563(6) Uani 1 1 d . .

loop_
_atom_site_aniso_label
_atom_site_aniso_U_11
_atom_site_aniso_U_22
_atom_site_aniso_U_33
_atom_site_aniso_U_23
_atom_site_aniso_U_13
_atom_site_aniso_U_12
O1 0.0542(12) 0.0784(12) 0.0781(13) 0.0149(10) -0.0055(10) -0.0097(11)
C16 0.083(3) 0.106(2) 0.082(2) 0.014(2) 0.011(2) -0.007(2)
C17 0.125(3) 0.098(2) 0.078(2) 0.008(2) -0.003(2) 0.019(2)
N1 0.0453(13) 0.0573(12) 0.0748(14) 0.0120(11) 0.0048(11) -0.0009(10)
N12 0.0512(13) 0.0602(13) 0.0716(15) -0.0048(12) 0.0025(11) -0.0080(11)
C1 0.0456(15) 0.0618(15) 0.0782(19) -0.0044(15) -0.0011(14) -0.0006(12)
C2 0.0523(18) 0.0773(18) 0.0767(19) -0.0080(16) -0.0043(15) 0.0018(14)
C3 0.0567(17) 0.0792(18) 0.0642(16) -0.0028(15) 0.0003(14) 0.0105(15)
C4 0.0532(17) 0.0834(19) 0.0696(17) 0.0179(15) 0.0061(15) 0.0115(15)
C6 0.0612(19) 0.0649(17) 0.103(2) 0.0198(16) 0.0095(18) -0.0059(14)
C7 0.0574(18) 0.0546(15) 0.120(3) 0.0076(18) -0.0002(19) -0.0096(14)
C8 0.086(2) 0.0587(17) 0.095(2) 0.0011(18) -0.024(2) 0.0000(17)
C7B 0.0550(17) 0.0475(13) 0.084(2) 0.0064(14) -0.0083(15) -0.0042(13)
C9 0.114(3) 0.0688(19) 0.083(2) -0.0056(18) -0.023(2) 0.005(2)
C8B 0.0659(19) 0.0475(13) 0.078(2) 0.0070(14) -0.0168(16) -0.0035(13)
C10 0.120(3) 0.076(2) 0.072(2) -0.0019(18) 0.000(2) 0.006(2)
C11 0.091(2) 0.0668(17) 0.0759(19) 0.0004(17) 0.0066(19) -0.0027(18)
C12 0.0574(17) 0.0716(18) 0.0836(19) -0.0001(16) 0.0022(16) 0.0067(15)
C11B 0.068(2) 0.0518(14) 0.0676(18) 0.0025(14) -0.0029(15) -0.0003(14)
C13 0.073(2) 0.0736(19) 0.085(2) -0.0095(18) 0.0093(18) 0.0071(17)
C12B 0.0402(14) 0.0619(15) 0.0701(17) 0.0079(15) -0.0009(13) 0.0036(12)
C14 0.084(2) 0.092(2) 0.110(3) 0.007(2) 0.003(2) -0.003(2)
C15 0.069(2) 0.096(2) 0.098(2) 0.015(2) 0.0229(19) 0.0068(19)
C7A 0.0457(15) 0.0529(13) 0.0702(17) 0.0052(13) -0.0042(13) -0.0011(13)

loop_
_atom_type_symbol
_atom_type_description
_atom_type_scat_dispersion_real
_atom_type_scat_dispersion_imag
_atom_type_scat_source
C C 0.0181 0.0091 'International Tables Vol C Tables 4.2.6.8 and 6.1.1.4'
H H 0.0000 0.0000 'International Tables Vol C Tables 4.2.6.8 and 6.1.1.4'
N N 0.0311 0.0180 'International Tables Vol C Tables 4.2.6.8 and 6.1.1.4'
O O 0.0492 0.0322 'International Tables Vol C Tables 4.2.6.8 and 6.1.1.4'

loop_
_geom_angle_atom_site_label_1
_geom_angle_atom_site_label_2
_geom_angle_atom_site_label_3
_geom_angle
C16 O1 H1O 109.5
O1 C16 C17 109.8(3)
O1 C16 H16A 109.7
C17 C16 H16A 109.7
O1 C16 H16B 109.7
C17 C16 H16B 109.7
H16A C16 H16B 108.2
C16 C17 H17A 109.5
C16 C17 H17B 109.5
H17A C17 H17B 109.5
C16 C17 H17C 109.5
H17A C17 H17C 109.5
H17B C17 H17C 109.5
C6 N1 C12B 108.9(2)
C6 N1 C4 111.2(2)
C12B N1 C4 109.1(2)
C11B N12 C7A 108.2(2)
C11B N12 H12N 125.9
C7A N12 H12N 125.9
C12B C1 C2 110.0(2)
C12B C1 H1A 109.7
C2 C1 H1A 109.7
C12B C1 H1B 109.7
C2 C1 H1B 109.7
H1A C1 H1B 108.2
C1 C2 C3 110.5(2)
C1 C2 H2A 109.6
C3 C2 H2A 109.6
C1 C2 H2B 109.6
C3 C2 H2B 109.6
H2A C2 H2B 108.1
C2 C3 C12 112.7(3)
C2 C3 C4 110.6(2)
C12 C3 C4 113.4(2)
C2 C3 H3 106.6
C12 C3 H3 106.6
C4 C3 H3 106.6
N1 C4 C15 111.8(3)
N1 C4 C3 111.7(2)
C15 C4 C3 111.3(3)
N1 C4 H4 107.3
C15 C4 H4 107.3
C3 C4 H4 107.3
N1 C6 C7 112.6(2)
N1 C6 H6A 109.1
C7 C6 H6A 109.1
N1 C6 H6B 109.1
C7 C6 H6B 109.1
H6A C6 H6B 107.8
C7B C7 C6 110.3(2)
C7B C7 H7A 109.6
C6 C7 H7A 109.6
C7B C7 H7B 109.6
C6 C7 H7B 109.6
H7A C7 H7B 108.1
C9 C8 C8B 119.8(3)
C9 C8 H8 120.1
C8B C8 H8 120.1
C7A C7B C8B 107.1(3)
C7A C7B C7 120.5(3)
C8B C7B C7 132.3(3)
C8 C9 C10 121.3(3)
C8 C9 H9 119.3
C10 C9 H9 119.3
C8 C8B C11B 117.9(3)
C8 C8B C7B 135.3(3)
C11B C8B C7B 106.8(2)
C11 C10 C9 121.0(3)
C11 C10 H10 119.5
C9 C10 H10 119.5
C10 C11 C11B 117.5(3)
C10 C11 H11 121.2
C11B C11 H11 121.2
C13 C12 C3 113.0(3)
C13 C12 H12A 109.0
C3 C12 H12A 109.0
C13 C12 H12C 109.0
C3 C12 H12C 109.0
H12A C12 H12C 107.8
N12 C11B C11 129.5(3)
N12 C11B C8B 108.1(3)
C11 C11B C8B 122.5(3)
C14 C13 C12 127.0(3)
C14 C13 H13 116.5
C12 C13 H13 116.5
C7A C12B N1 108.4(2)
C7A C12B C1 114.3(2)
N1 C12B C1 110.7(2)
C7A C12B H12B 107.7
N1 C12B H12B 107.7
C1 C12B H12B 107.7
C13 C14 H14A 120.0
C13 C14 H14B 120.0
H14A C14 H14B 120.0
C4 C15 H15A 109.5
C4 C15 H15B 109.5
H15A C15 H15B 109.5
C4 C15 H15C 109.5
H15A C15 H15C 109.5
H15B C15 H15C 109.5
C7B C7A N12 109.9(2)
C7B C7A C12B 126.2(3)
N12 C7A C12B 123.9(2)

loop_
_geom_bond_atom_site_label_1
_geom_bond_atom_site_label_2
_geom_bond_distance
O1 C16 1.416(3)
O1 H1O 0.8200
C16 C17 1.480(4)
C16 H16A 0.9700
C16 H16B 0.9700
C17 H17A 0.9600
C17 H17B 0.9600
C17 H17C 0.9600
N1 C6 1.483(3)
N1 C12B 1.489(3)
N1 C4 1.499(4)
N12 C11B 1.373(3)
N12 C7A 1.385(3)
N12 H12N 0.8600
C1 C12B 1.508(3)
C1 C2 1.514(4)
C1 H1A 0.9700
C1 H1B 0.9700
C2 C3 1.520(4)
C2 H2A 0.9700
C2 H2B 0.9700
C3 C12 1.531(4)
C3 C4 1.539(4)
C3 H3 0.9800
C4 C15 1.525(4)
C4 H4 0.9800
C6 C7 1.520(4)
C6 H6A 0.9700
C6 H6B 0.9700
C7 C7B 1.487(4)
C7 H7A 0.9700
C7 H7B 0.9700
C8 C9 1.367(4)
C8 C8B 1.401(4)
C8 H8 0.9300
C7B C7A 1.359(3)
C7B C8B 1.427(4)
C9 C10 1.386(5)
C9 H9 0.9300
C8B C11B 1.407(4)
C10 C11 1.383(4)
C10 H10 0.9300
C11 C11B 1.388(4)
C11 H11 0.9300
C12 C13 1.488(4)
C12 H12A 0.9700
C12 H12C 0.9700
C13 C14 1.289(4)
C13 H13 0.9300
C12B C7A 1.486(4)
C12B H12B 0.9800
C14 H14A 0.9300
C14 H14B 0.9300
C15 H15A 0.9600
C15 H15B 0.9600
C15 H15C 0.9600

loop_
_geom_torsion_atom_site_label_1
_geom_torsion_atom_site_label_2
_geom_torsion_atom_site_label_3
_geom_torsion_atom_site_label_4
_geom_torsion
C12B C1 C2 C3 57.0(3)
C1 C2 C3 C12 74.4(3)
C1 C2 C3 C4 -53.6(3)
C6 N1 C4 C15 56.8(3)
C12B N1 C4 C15 176.9(2)
C6 N1 C4 C3 -177.7(2)
C12B N1 C4 C3 -57.6(3)
C2 C3 C4 N1 54.6(3)
C12 C3 C4 N1 -73.1(3)
C2 C3 C4 C15 -179.7(3)
C12 C3 C4 C15 52.6(3)
C12B N1 C6 C7 67.8(3)
C4 N1 C6 C7 -171.9(2)
N1 C6 C7 C7B -44.8(3)
C6 C7 C7B C7A 10.8(4)
C6 C7 C7B C8B -166.5(3)
C8B C8 C9 C10 0.5(5)
C9 C8 C8B C11B -0.5(4)
C9 C8 C8B C7B 176.5(3)
C7A C7B C8B C8 -179.0(3)
C7 C7B C8B C8 -1.4(5)
C7A C7B C8B C11B -1.7(3)
C7 C7B C8B C11B 175.9(3)
C8 C9 C10 C11 0.0(5)
C9 C10 C11 C11B -0.6(4)
C2 C3 C12 C13 55.4(3)
C4 C3 C12 C13 -178.1(2)
C7A N12 C11B C11 178.7(3)
C7A N12 C11B C8B -0.5(3)
C10 C11 C11B N12 -178.5(3)
C10 C11 C11B C8B 0.5(4)
C8 C8B C11B N12 179.2(2)
C7B C8B C11B N12 1.3(3)
C8 C8B C11B C11 0.0(4)
C7B C8B C11B C11 -177.8(2)
C3 C12 C13 C14 -126.1(4)
C6 N1 C12B C7A -51.5(3)
C4 N1 C12B C7A -172.97(19)
C6 N1 C12B C1 -177.6(2)
C4 N1 C12B C1 60.9(3)
C2 C1 C12B C7A 176.1(2)
C2 C1 C12B N1 -61.2(3)
C8B C7B C7A N12 1.5(3)
C7 C7B C7A N12 -176.5(2)
C8B C7B C7A C12B 178.8(2)
C7 C7B C7A C12B 0.9(4)
C11B N12 C7A C7B -0.7(3)
C11B N12 C7A C12B -178.1(2)
N1 C12B C7A C7B 19.8(3)
C1 C12B C7A C7B 143.8(3)
N1 C12B C7A N12 -163.2(2)
C1 C12B C7A N12 -39.2(3)
